data_9017261
loop_
_publ_author_name
'Sejkora, J.'
'Grey, I. E.'
'Kampf, A. R.'

_publ_section_title
;
 Kenngottite, Mn32+Fe43+(PO4)4(OH)6(H2O)2: a new phosphate mineral
 from Krasno near Horni Slavkov, Czech Republic
 Note: water and hydroxyl groups are not well located
;
_journal_name_full 'European Journal of Mineralogy'
_journal_page_first 629
_journal_page_last 636
_journal_volume 31
_journal_year 2019
_chemical_compound_source 'Krasno near Horni Slavkov, Czech Republic'
_chemical_formula_sum 'Fe3.85 H8.74 Mn3 O24.08 P4'
_chemical_name_mineral Kenngottite
_space_group_IT_number 13
_space_group_name_Hall '-P 2ya'
_space_group_name_H-M_alt 'P 1 2/a 1'
_symmetry_space_group_name_H-M 'P 1 2/a 1'
_cell_angle_alpha 90
_cell_angle_beta 98.880
_cell_angle_gamma 90
_cell_formula_units_Z 2
_cell_length_a 13.909
_cell_length_b 5.186
_cell_length_c 12.159
_cell_volume 866.541
_database_code_amcsd 0020870
_exptl_crystal_density_diffrn 3.441
_cod_data_source_file inputs/fixed/downloads/08/08630.cif
_cod_data_source_block 08630
_cod_original_formula_sum 'Fe3.85 Mn3 P4 O24.08 H8.74'
_cod_database_code 9017261

loop_
_space_group_symop_operation_xyz
x,y,z
1/2-x,y,-z
1/2+x,-y,z
-x,-y,-z

loop_
_atom_site_label
_atom_site_fract_x
_atom_site_fract_y
_atom_site_fract_z
_atom_site_occupancy
_atom_site_U_iso_or_equiv
_atom_site_type_symbol
_atom_site_attached_hydrogens
Fe1 0.25000 0.24080 0.50000 1.00000 0.06400 Fe 0
Fe2a 0.50000 0.50000 0.00000 0.75000 0.06200 Fe 0
Fe2b 0.50000 0.00000 0.00000 0.20000 0.06200 Fe 0
Fe3a 0.54530 0.47640 0.30600 0.75000 0.05400 Fe 0
Fe3b 0.45390 0.99600 0.69100 0.20000 0.05400 Fe 0
Mn1 0.25000 0.25930 0.00000 1.00000 0.05500 Mn 0
Mn2 0.21380 0.25360 0.72600 1.00000 0.05900 Mn 0
P1 0.31550 0.74800 0.85640 1.00000 0.05500 P 0
P2 0.38310 0.73700 0.44090 1.00000 0.06100 P 0
O1 0.39150 0.74900 0.95640 1.00000 0.04800 O 0
O2 0.35890 0.75200 0.74810 1.00000 0.04700 O 0
O3 0.25530 0.99800 0.86040 1.00000 0.05600 O 0
O4 0.24600 0.51100 0.85980 1.00000 0.06700 O 0
O5 0.43400 0.72400 0.55720 1.00000 0.05800 O 0
O6 0.31820 0.98100 0.42050 1.00000 0.04500 O 0
O7 0.45230 0.74400 0.35240 0.85000 0.06400 O 0
O-H7 0.45230 0.74400 0.35240 0.15000 0.06400 O 1
O8 0.31380 0.51100 0.41640 1.00000 0.05600 O 0
O-H9 0.34350 0.24800 0.63920 0.50000 0.04600 O 1
Wat9 0.34350 0.24800 0.63920 0.50000 0.04600 O 2
O-H10 0.43430 0.22900 0.25580 1.00000 0.07300 O 1
O-H11 0.59260 0.75900 -0.04230 1.00000 0.04400 O 1
O12a 0.51600 0.58200 0.15500 0.68000 0.07800 O 0
Wat12b 0.51600 0.75000 0.15900 0.36000 0.07800 O 2

loop_
_cod_changelog_entry_id
_cod_changelog_entry_author
_cod_changelog_entry_date
_cod_changelog_entry_text
1
;cod-tools version 3.8.0
Id: cif_guess_AMCSD_atom_types 9574 2023-05-10 09:00:05Z saulius
;
2023-05-10T18:58:03+03:00
;Derived atom types and hydrogen counts
from atom names that follow the AMCSD naming convention
(Wat == water, O-H == hydroxyl).
;

loop_
_cod_related_entry_id
_cod_related_entry_database
_cod_related_entry_code
1 AMCSD 0020870
